data_1572876
loop_
_publ_author_name
'Hawash, Mohammed'
'Al-Smadi, Derar'
'Kumar, Anil'
'Olech, Barbara'
'Dominiak, Paulina Maria'
'Jaradat, Nidal'
'Antari, Sarah'
'Mohammed, Sarah'
'Nasasrh, Alaa'
'Abualhasan, Murad'
'Musa, Ahmed'
'Suboh, Shorooq'
'\,Capan, \.Irfan'
'Qneibi, Mohammad'
'Natsheh, Hiba'

_publ_section_title
;
 Characterization and Investigation of Novel Benzodioxol Derivatives as
 Antidiabetic Agents: An In Vitro and In Vivo Study in an Animal Model
;
_journal_issue 10
_journal_name_full Biomolecules
_journal_page_first 1486
_journal_paper_doi 10.3390/biom13101486
_journal_volume 13
_journal_year 2023
_chemical_absolute_configuration unk
_chemical_formula_moiety 'C15 H10 F3 N O3'
_chemical_formula_sum 'C15 H10 F3 N O3'
_chemical_formula_weight 309.243
_space_group_crystal_system monoclinic
_space_group_IT_number 9
_space_group_name_Hall 'C -2yc'
_space_group_name_H-M_alt 'C 1 c 1'
_symmetry_Int_Tables_number 9
_atom_sites_solution_primary dual
_audit_creation_date 2023-08-09
_audit_creation_method
;
Olex2 1.5-alpha
(compiled 2022.06.10 svn.r3fa896fb for OlexSys, GUI svn.r6535)
;
_cell_angle_alpha 90
_cell_angle_beta 91.9
_cell_angle_gamma 90.000(1)
_cell_formula_units_Z 4
_cell_length_a 7.1000(1)
_cell_length_b 6.8000(1)
_cell_length_c 24.300(1)
_cell_measurement_reflns_used 4279
_cell_measurement_temperature 81.15
_cell_measurement_theta_max 1.03
_cell_measurement_theta_min 0.12
_cell_volume 1172.56(5)
_computing_molecular_graphics 'Olex2 1.5-alpha (Dolomanov et al., 2009)'
_computing_publication_material 'Olex2 1.5-alpha (Dolomanov et al., 2009)'
_computing_structure_refinement 'olex2.refine 1.5-alpha (Bourhis et al., 2015)'
_computing_structure_solution 'SHELXT 2018/2 (Sheldrick, 2018)'
_diffrn_ambient_temperature 81.15
_diffrn_measured_fraction_theta_full 0.7433
_diffrn_measured_fraction_theta_max 0.7453
_diffrn_measurement_device_type 'ThermoFisher 200kV Glacios TEM with CetaD CMOS'
_diffrn_radiation_type electron
_diffrn_radiation_wavelength 0.02508
_diffrn_reflns_av_R_equivalents 0.1044
_diffrn_reflns_av_unetI/netI 0.1689
_diffrn_reflns_Laue_measured_fraction_full 0.7433
_diffrn_reflns_Laue_measured_fraction_max 0.7453
_diffrn_reflns_limit_h_max 9
_diffrn_reflns_limit_h_min -9
_diffrn_reflns_limit_k_max 9
_diffrn_reflns_limit_k_min -9
_diffrn_reflns_limit_l_max 34
_diffrn_reflns_limit_l_min -34
_diffrn_reflns_number 4279
_diffrn_reflns_point_group_measured_fraction_full 0.7324
_diffrn_reflns_point_group_measured_fraction_max 0.7291
_diffrn_reflns_theta_full 0.8622
_diffrn_reflns_theta_max 1.03
_diffrn_reflns_theta_min 0.12
_exptl_absorpt_coefficient_mu 0.000
_exptl_crystal_density_diffrn 1.752
_exptl_crystal_description Plate
_exptl_crystal_F_000 222.136
_refine_diff_density_max 0.171
_refine_diff_density_min -0.159
_refine_diff_density_rms 0.0400
_refine_ls_abs_structure_details 'Hooft, R.W.W., Straver, L.H., Spek, A.L. (2010). J. Appl. Cryst., 43, 665-668.'
_refine_ls_abs_structure_Flack 1(23)
_refine_ls_d_res_high 0.6968
_refine_ls_d_res_low 6.0717
_refine_ls_extinction_coef 3209(789)
_refine_ls_extinction_expression Fc^*^=kFc[1+0.001xFc^2^\l^3^/sin(2\q)]^-1/4^
_refine_ls_goodness_of_fit_ref 0.9891
_refine_ls_hydrogen_treatment constr
_refine_ls_matrix_type full
_refine_ls_number_constraints 21
_refine_ls_number_parameters 188
_refine_ls_number_reflns 2619
_refine_ls_number_restraints 2
_refine_ls_restrained_S_all 0.9891
_refine_ls_R_factor_all 0.1349
_refine_ls_R_factor_gt 0.1060
_refine_ls_shift/su_max 0.0007
_refine_ls_shift/su_mean 0.0002
_refine_ls_structure_factor_coef Fsqd
_refine_ls_weighting_details 'w=1/[\s^2^(Fo^2^)+(0.1721P)^2^] where P=(Fo^2^+2Fc^2^)/3'
_refine_ls_weighting_scheme calc
_refine_ls_wR_factor_gt 0.2691
_refine_ls_wR_factor_ref 0.2939
_reflns_Friedel_coverage 0.713
_reflns_limit_h_max 9
_reflns_limit_h_min -9
_reflns_limit_k_max 9
_reflns_limit_k_min -9
_reflns_limit_l_max 34
_reflns_limit_l_min -34
_reflns_number_gt 1702
_reflns_number_total 2619
_reflns_threshold_expression I>=2u(I)
_cod_data_source_file SSA11_final_file001.cif
_cod_data_source_block SSA11_2
_cod_depositor_comments
;loop _audit_support was added

 The loop audit_support has been corrected
;
_cod_original_sg_symbol_Hall ' C -2yc'
_cod_database_code 1572876
_olex2_refinement_description
;
1. Fixed Uiso
 At 1.2 times of:
  All C(H) groups, All C(H,H) groups, All N(H) groups
2. Uiso/Uaniso restraints and constraints
Uanis(C11) = Uanis(C10)
Uanis(C5) = Uanis(C8)
3.a Secondary CH2 refined with riding coordinates:
 C1(H1a,H1b)
3.b Aromatic/amide H refined with riding coordinates:
 C4(H4), C6(H6), N1(H1), C10(H10), C13(H13), C3(H3), C12(H12), C14(H14)
;
_olex2_submission_special_instructions 'No special instructions were received'

loop_
_space_group_symop_id
_space_group_symop_operation_xyz
1 x,y,z
2 x,-y,z+1/2
3 x+1/2,y+1/2,z
4 x+1/2,-y+1/2,z+1/2

loop_
_atom_site_label
_atom_site_type_symbol
_atom_site_fract_x
_atom_site_fract_y
_atom_site_fract_z
_atom_site_U_iso_or_equiv
_atom_site_adp_type
_atom_site_occupancy
_atom_site_refinement_flags_posn
C8 C 0.4892(10) 0.3830(8) 0.5275(2) 0.0192(12) Uani 1.000000 .
F3 F 0.5647(10) 0.3002(8) 0.28555(18) 0.0363(17) Uani 1.000000 .
O1 O 0.6075(9) 0.4958(7) 0.51065(18) 0.0292(15) Uani 1.000000 .
F1 F 0.7398(8) 0.4752(6) 0.33633(17) 0.0310(15) Uani 1.000000 .
C4 C 0.3157(10) 0.2937(8) 0.6116(2) 0.0220(16) Uani 1.000000 .
H4 H 0.3260(10) 0.1405(8) 0.5999(2) 0.0264(19) Uiso 1.000000 R
F2 F 0.8552(9) 0.2328(8) 0.2971(2) 0.0339(15) Uani 1.000000 .
C6 C 0.3701(10) 0.6267(8) 0.5907(2) 0.0222(16) Uani 1.000000 .
H6 H 0.4230(10) 0.7407(8) 0.5642(2) 0.0266(19) Uiso 1.000000 R
O2 O 0.2563(9) 0.8476(7) 0.65970(18) 0.0258(14) Uani 1.000000 .
N1 N 0.4484(9) 0.2160(7) 0.50478(17) 0.0228(14) Uani 1.000000 .
H1 H 0.3476(9) 0.1314(7) 0.52272(17) 0.0273(16) Uiso 1.000000 R
O3 O 0.1468(10) 0.6153(8) 0.71644(19) 0.0324(16) Uani 1.000000 .
C9 C 0.5308(9) 0.1413(7) 0.45769(19) 0.0162(15) Uani 1.000000 .
C15 C 0.7031(11) 0.2959(8) 0.3225(2) 0.0245(19) Uani 1.000000 .
C7 C 0.2853(10) 0.6729(8) 0.6383(2) 0.0177(15) Uani 1.000000 .
C10 C 0.5883(11) 0.2574(8) 0.4163(2) 0.0243(13) Uani 1.000000 .
H10 H 0.5761(11) 0.4158(8) 0.4192(2) 0.0292(15) Uiso 1.000000 R
C2 C 0.2196(10) 0.5333(8) 0.6722(2) 0.0214(17) Uani 1.000000 .
C5 C 0.3868(10) 0.4333(8) 0.5773(2) 0.0192(12) Uani 1.000000 .
C13 C 0.6259(11) -0.1394(8) 0.4086(2) 0.0247(17) Uani 1.000000 .
H13 H 0.6421(11) -0.2976(8) 0.4066(2) 0.030(2) Uiso 1.000000 R
C3 C 0.2321(11) 0.3394(8) 0.6600(2) 0.0254(17) Uani 1.000000 .
H3 H 0.1791(11) 0.2269(8) 0.6869(2) 0.030(2) Uiso 1.000000 R
C11 C 0.6625(11) 0.1724(8) 0.3703(2) 0.0243(13) Uani 1.000000 .
C12 C 0.6837(11) -0.0242(8) 0.3660(2) 0.0221(16) Uani 1.000000 .
H12 H 0.7445(11) -0.0892(8) 0.3300(2) 0.0266(19) Uiso 1.000000 R
C14 C 0.5479(10) -0.0555(8) 0.4538(2) 0.0206(15) Uani 1.000000 .
H14 H 0.4994(10) -0.1482(8) 0.4867(2) 0.0247(18) Uiso 1.000000 R
C1 C 0.1880(11) 0.8122(8) 0.7124(2) 0.0277(18) Uani 1.000000 .
H1a H 0.2942(11) 0.8532(8) 0.7439(2) 0.033(2) Uiso 1.000000 R
H1b H 0.0617(11) 0.8997(8) 0.7187(2) 0.033(2) Uiso 1.000000 R

loop_
_atom_site_aniso_label
_atom_site_aniso_U_11
_atom_site_aniso_U_22
_atom_site_aniso_U_33
_atom_site_aniso_U_12
_atom_site_aniso_U_13
_atom_site_aniso_U_23
C8 0.023(3) 0.0216(19) 0.0136(18) -0.0052(18) 0.0097(19) -0.0038(13)
F3 0.057(5) 0.039(3) 0.013(2) -0.003(3) 0.007(2) 0.0036(17)
O1 0.051(4) 0.020(2) 0.018(2) -0.019(2) 0.019(2) -0.0090(15)
F1 0.052(4) 0.021(2) 0.022(2) -0.011(2) 0.023(2) -0.0005(15)
C4 0.033(5) 0.014(3) 0.020(3) 0.006(2) 0.019(3) -0.0008(19)
F2 0.043(4) 0.035(2) 0.025(2) 0.008(2) 0.022(2) -0.0012(18)
C6 0.033(5) 0.020(3) 0.015(2) -0.006(3) 0.012(3) -0.0022(19)
O2 0.039(5) 0.017(2) 0.021(2) 0.006(2) 0.006(2) 0.0019(15)
N1 0.041(4) 0.022(2) 0.006(2) -0.002(2) 0.009(2) -0.0003(16)
O3 0.053(5) 0.031(3) 0.015(2) 0.011(3) 0.020(2) -0.0010(18)
C9 0.029(5) 0.010(2) 0.010(2) -0.004(2) 0.007(3) 0.0010(17)
C15 0.046(6) 0.020(3) 0.009(2) 0.000(3) 0.011(3) 0.0038(18)
C7 0.023(5) 0.017(3) 0.013(2) -0.004(2) 0.004(3) -0.0024(18)
C10 0.046(4) 0.0175(18) 0.0107(17) 0.0001(18) 0.015(2) -0.0017(13)
C2 0.028(5) 0.024(3) 0.014(2) 0.007(3) 0.014(3) 0.000(2)
C5 0.023(3) 0.0216(19) 0.0136(18) -0.0052(18) 0.0097(19) -0.0038(13)
C13 0.045(6) 0.013(3) 0.017(3) 0.003(3) 0.014(3) -0.0013(19)
C3 0.047(6) 0.017(3) 0.012(2) -0.004(3) 0.014(3) -0.0004(19)
C11 0.046(4) 0.0175(18) 0.0107(17) 0.0001(18) 0.015(2) -0.0017(13)
C12 0.029(5) 0.021(3) 0.017(3) -0.003(3) 0.010(3) -0.002(2)
C14 0.036(5) 0.014(2) 0.012(2) -0.003(2) 0.011(3) -0.0022(18)
C1 0.043(6) 0.022(3) 0.018(3) 0.004(3) 0.010(3) -0.001(2)

loop_
_atom_type_symbol
_atom_type_scat_dispersion_real
_atom_type_scat_dispersion_imag
_atom_type_scat_source
_atom_type_scat_dispersion_source
C 0.00000 0.00000 'NoSpherA2: Chem.Sci. 2021, DOI:10.1039/D0SC05526C' custom
F 0.00000 0.00000 'NoSpherA2: Chem.Sci. 2021, DOI:10.1039/D0SC05526C' custom
H 0.00000 0.00000 'NoSpherA2: Chem.Sci. 2021, DOI:10.1039/D0SC05526C' custom
N 0.00000 0.00000 'NoSpherA2: Chem.Sci. 2021, DOI:10.1039/D0SC05526C' custom
O 0.00000 0.00000 'NoSpherA2: Chem.Sci. 2021, DOI:10.1039/D0SC05526C' custom

loop_
_geom_angle_atom_site_label_1
_geom_angle_atom_site_label_2
_geom_angle_atom_site_label_3
_geom_angle
_geom_angle_site_symmetry_1
_geom_angle_site_symmetry_3
N1 C8 O1 123.8(5) . .
C5 C8 O1 119.6(5) . .
C5 C8 N1 116.5(5) . .
C5 C4 H4 118.5(3) . .
C3 C4 H4 118.5(3) . .
C3 C4 C5 122.9(5) . .
C7 C6 H6 120.9(3) . .
C5 C6 H6 120.9(3) . .
C5 C6 C7 118.1(5) . .
C1 O2 C7 105.6(4) . .
H1 N1 C8 117.4(3) . .
C9 N1 C8 125.1(5) . .
C9 N1 H1 117.4(3) . .
C1 O3 C2 105.2(5) . .
C10 C9 N1 122.8(5) . .
C14 C9 N1 117.4(4) . .
C14 C9 C10 119.8(4) . .
F1 C15 F3 107.4(6) . .
F2 C15 F3 106.9(5) . .
F2 C15 F1 105.4(6) . .
C11 C15 F3 113.1(6) . .
C11 C15 F1 112.2(5) . .
C11 C15 F2 111.4(6) . .
O2 C7 C6 128.6(5) . .
C2 C7 C6 121.9(5) . .
C2 C7 O2 109.4(5) . .
H10 C10 C9 120.3(3) . .
C11 C10 C9 119.4(5) . .
C11 C10 H10 120.3(3) . .
C7 C2 O3 110.4(5) . .
C3 C2 O3 128.0(5) . .
C3 C2 C7 121.6(5) . .
C4 C5 C8 122.7(5) . .
C6 C5 C8 118.1(5) . .
C6 C5 C4 119.2(5) . .
C12 C13 H13 119.8(3) . .
C14 C13 H13 119.8(3) . .
C14 C13 C12 120.4(5) . .
C2 C3 C4 116.2(5) . .
H3 C3 C4 121.9(3) . .
H3 C3 C2 121.9(3) . .
C10 C11 C15 119.4(5) . .
C12 C11 C15 118.8(4) . .
C12 C11 C10 121.6(5) . .
C11 C12 C13 118.1(5) . .
H12 C12 C13 120.9(3) . .
H12 C12 C11 120.9(3) . .
C13 C14 C9 120.7(4) . .
H14 C14 C9 119.7(3) . .
H14 C14 C13 119.7(3) . .
O3 C1 O2 108.2(4) . .
H1a C1 O2 110.1(4) . .
H1a C1 O3 110.1(4) . .
H1b C1 O2 110.1(3) . .
H1b C1 O3 110.1(4) . .
H1b C1 H1a 108.4 . .

loop_
_geom_bond_atom_site_label_1
_geom_bond_atom_site_label_2
_geom_bond_distance
_geom_bond_site_symmetry_2
C8 O1 1.219(7) .
C8 N1 1.292(7) .
C8 C5 1.473(7) .
F3 C15 1.309(9) .
F1 C15 1.289(7) .
C4 H4 1.0830 .
C4 C5 1.370(7) .
C4 C3 1.370(7) .
F2 C15 1.332(8) .
C6 H6 1.0830 .
C6 C7 1.358(7) .
C6 C5 1.361(7) .
O2 C7 1.316(6) .
O2 C1 1.406(7) .
N1 H1 1.0270 .
N1 C9 1.398(6) .
O3 C2 1.331(6) .
O3 C1 1.375(8) .
C9 C10 1.353(7) .
C9 C14 1.347(7) .
C15 C11 1.469(7) .
C7 C2 1.350(7) .
C10 H10 1.0830 .
C10 C11 1.379(7) .
C2 C3 1.355(7) .
C13 H13 1.0830 .
C13 C12 1.371(7) .
C13 C14 1.370(7) .
C3 H3 1.0830 .
C11 C12 1.350(7) .
C12 H12 1.0830 .
C14 H14 1.0830 .
C1 H1a 1.0910 .
C1 H1b 1.0910 .

loop_
_geom_torsion_atom_site_label_1
_geom_torsion_atom_site_label_2
_geom_torsion_atom_site_label_3
_geom_torsion_atom_site_label_4
_geom_torsion
_geom_torsion_site_symmetry_1
_geom_torsion_site_symmetry_2
_geom_torsion_site_symmetry_3
_geom_torsion_site_symmetry_4
C8 N1 C9 C10 -33.1(8) . . . .
C8 N1 C9 C14 148.6(7) . . . .
C8 C5 C4 C3 175.3(7) . . . .
C8 C5 C6 C7 -176.3(6) . . . .
F3 C15 C11 C10 -94.0(6) . . . .
F3 C15 C11 C12 80.3(7) . . . .
F1 C15 C11 C10 27.7(8) . . . .
F1 C15 C11 C12 -158.0(7) . . . .
C4 C5 C6 C7 0.9(9) . . . .
C4 C3 C2 O3 -179.4(7) . . . .
C4 C3 C2 C7 0.3(9) . . . .
F2 C15 C11 C10 145.5(6) . . . .
F2 C15 C11 C12 -40.2(8) . . . .
C6 C7 O2 C1 -171.9(8) . . . .
C6 C7 C2 O3 178.6(7) . . . .
C6 C7 C2 C3 -1.1(9) . . . .
O2 C7 C2 O3 -0.1(7) . . . .
O2 C7 C2 C3 -179.9(6) . . . .
O2 C1 O3 C2 10.6(6) . . . .
N1 C9 C10 C11 -177.8(8) . . . .
N1 C9 C14 C13 179.5(6) . . . .
C9 C10 C11 C15 172.5(7) . . . .
C9 C10 C11 C12 -1.6(9) . . . .
C9 C14 C13 C12 -1.6(9) . . . .
C15 C11 C12 C13 -173.0(7) . . . .
C10 C11 C12 C13 1.2(9) . . . .

loop_
_audit_support.id
_audit_support.funding_organization
_audit_support.funding_organization_doi
_audit_support.funding_organization_url
_audit_support.award_type
_audit_support.award_number
_audit_support.award_recipient
1 'Narodowe Centrum Nauki' https://doi.org/10.13039/501100004281 https://ror.org/03ha2q922 grant 2020/39/I/ST4/02904 'P. M. Dominiak'
